data_7239631
loop_
_publ_author_name
'Velezheva, V. S.'
'Babii, O. L.'
'Khodak, A. A.'
'Alekseeva, E. A.'
'Nelyubina, Yu V.'
'Godovikov, I. A.'
'Peregudov, A. S.'
'Majorov, K. B.'
'Nikonenko, B. V.'

_publ_section_title
;
 Novel base-initiated cascade reactions of hemiindigos to produce dipolar
 \g-carbolines and indole-fused pentacycles
;
_journal_issue 71
_journal_name_full 'RSC Advances'
_journal_page_first 41402
_journal_paper_doi 10.1039/C9RA07807J
_journal_volume 9
_journal_year 2019
_chemical_formula_moiety 'C30 H20 N2 O2, 2(C H4 O)'
_chemical_formula_sum 'C32 H28 N2 O4'
_chemical_formula_weight 504.59
_space_group_crystal_system triclinic
_space_group_IT_number 2
_space_group_name_Hall '-P 1'
_space_group_name_H-M_alt 'P -1'
_symmetry_Int_Tables_number 2
_atom_sites_solution_primary direct
_audit_creation_date 2019-08-14
_audit_creation_method
;
Olex2 1.2
(compiled 2018.05.29 svn.r3508 for OlexSys, GUI svn.r5506)
;
_audit_update_record
;
2019-08-14 deposited with the CCDC.	2019-12-06 downloaded from the CCDC.
;
_cell_angle_alpha 72.760(3)
_cell_angle_beta 83.325(3)
_cell_angle_gamma 76.504(3)
_cell_formula_units_Z 2
_cell_length_a 8.9151(10)
_cell_length_b 9.6712(11)
_cell_length_c 15.8118(17)
_cell_measurement_reflns_used 1524
_cell_measurement_temperature 120(2)
_cell_measurement_theta_max 30
_cell_measurement_theta_min 3
_cell_volume 1264.5(2)
_computing_molecular_graphics 'Olex2 (Dolomanov et al., 2009)'
_computing_publication_material 'Olex2 (Dolomanov et al., 2009)'
_computing_structure_refinement 'olex2.refine (Bourhis et al., 2015)'
_computing_structure_solution 'ShelXS (Sheldrick, 2008)'
_diffrn_ambient_temperature 120.15
_diffrn_measured_fraction_theta_full 0.9996
_diffrn_measured_fraction_theta_max 0.9996
_diffrn_measurement_device_type 'Bruker SMART 1000 CCD area detector'
_diffrn_radiation_type 'Mo K\a'
_diffrn_radiation_wavelength 0.71073
_diffrn_reflns_av_R_equivalents 0.0585
_diffrn_reflns_av_unetI/netI 0.1498
_diffrn_reflns_limit_h_max 12
_diffrn_reflns_limit_h_min -12
_diffrn_reflns_limit_k_max 13
_diffrn_reflns_limit_k_min -13
_diffrn_reflns_limit_l_max 21
_diffrn_reflns_limit_l_min -22
_diffrn_reflns_number 14904
_diffrn_reflns_theta_full 25.9994
_diffrn_reflns_theta_max 26.00
_diffrn_reflns_theta_min 2.26
_exptl_absorpt_coefficient_mu 0.088
_exptl_absorpt_correction_T_max 0.9932
_exptl_absorpt_correction_T_min 0.9771
_exptl_absorpt_correction_type multi-scan
_exptl_absorpt_process_details 'SADABS (Sheldrick, 1998a)'
_exptl_crystal_colour colourless
_exptl_crystal_colour_primary colourless
_exptl_crystal_density_diffrn 1.3252
_exptl_crystal_description prism
_exptl_crystal_F_000 532.2604
_exptl_crystal_size_max 0.25
_exptl_crystal_size_mid 0.25
_exptl_crystal_size_min 0.1
_refine_diff_density_max 0.7870
_refine_diff_density_min -0.5753
_refine_diff_density_rms 0.0974
_refine_ls_d_res_high 0.8107
_refine_ls_d_res_low 9.0313
_refine_ls_goodness_of_fit_ref 0.8751
_refine_ls_hydrogen_treatment constr
_refine_ls_matrix_type full
_refine_ls_number_constraints 59
_refine_ls_number_parameters 356
_refine_ls_number_reflns 4953
_refine_ls_number_restraints 2
_refine_ls_restrained_S_all 0.8749
_refine_ls_R_factor_all 0.1100
_refine_ls_R_factor_gt 0.0592
_refine_ls_shift/su_max 0.0007
_refine_ls_shift/su_mean 0.0000
_refine_ls_structure_factor_coef Fsqd
_refine_ls_weighting_details 'w=1/[\s^2^(Fo^2^)+(0.0901P)^2^] where P=(Fo^2^+2Fc^2^)/3'
_refine_ls_weighting_scheme calc
_refine_ls_wR_factor_gt 0.1406
_refine_ls_wR_factor_ref 0.1645
_reflns_Friedel_coverage 0.0
_reflns_limit_h_max 10
_reflns_limit_h_min -10
_reflns_limit_k_max 11
_reflns_limit_k_min -11
_reflns_limit_l_max 19
_reflns_limit_l_min 0
_reflns_number_gt 2543
_reflns_number_total 4953
_reflns_threshold_expression I>=2u(I)
_cod_data_source_file c9ra07807j2.cif
_cod_data_source_block 2a
_cod_database_code 7239631
_olex2_refinement_description
;
;
_olex2_submission_special_instructions 'No special instructions were received'

loop_
_space_group_symop_id
_space_group_symop_operation_xyz
1 x,y,z
2 -x,-y,-z

loop_
_atom_site_label
_atom_site_type_symbol
_atom_site_fract_x
_atom_site_fract_y
_atom_site_fract_z
_atom_site_U_iso_or_equiv
_atom_site_adp_type
_atom_site_occupancy
_atom_site_refinement_flags_posn
_atom_site_disorder_group
N1 N 0.2289(2) 1.0022(2) 0.57241(14) 0.0245(5) Uani 1.000000 . .
H1 H 0.1704(2) 0.9767(2) 0.63014(14) 0.0294(6) Uiso 1.000000 R .
C2 C 0.2403(3) 0.9382(3) 0.50566(16) 0.0219(6) Uani 1.000000 . .
C3 C 0.1975(3) 0.8070(3) 0.50570(17) 0.0233(6) Uani 1.000000 . .
C4 C 0.2173(3) 0.7765(3) 0.42484(17) 0.0240(6) Uani 1.000000 . .
H4 H 0.1915(3) 0.6883(3) 0.42166(17) 0.0288(7) Uiso 1.000000 R .
N5 N 0.2720(2) 0.8659(2) 0.34882(13) 0.0227(5) Uani 1.000000 . .
C6 C 0.3153(3) 0.9915(3) 0.34808(17) 0.0232(6) Uani 1.000000 . .
C7 C 0.3036(3) 1.0270(3) 0.42730(17) 0.0228(6) Uani 1.000000 . .
C8 C 0.3340(3) 1.1520(3) 0.44974(17) 0.0247(6) Uani 1.000000 . .
C9 C 0.2833(3) 1.1330(3) 0.53927(17) 0.0247(6) Uani 1.000000 . .
C10 C 0.2873(3) 1.2364(3) 0.58393(18) 0.0272(6) Uani 1.000000 . .
H10 H 0.2518(3) 1.2231(3) 0.64426(18) 0.0326(8) Uiso 1.000000 R .
C11 C 0.3453(3) 1.3593(3) 0.53625(19) 0.0302(7) Uani 1.000000 . .
H11 H 0.3493(3) 1.4324(3) 0.56447(19) 0.0363(8) Uiso 1.000000 R .
C12 C 0.3979(3) 1.3786(3) 0.44807(19) 0.0308(7) Uani 1.000000 . .
H12 H 0.4387(3) 1.4635(3) 0.41781(19) 0.0369(8) Uiso 1.000000 R .
C13 C 0.3920(3) 1.2773(3) 0.40358(19) 0.0274(6) Uani 1.000000 . .
H13 H 0.4265(3) 1.2924(3) 0.34302(19) 0.0328(8) Uiso 1.000000 R .
C14 C 0.1430(3) 0.7025(3) 0.58542(17) 0.0235(6) Uani 1.000000 . .
C15 C 0.2101(3) 0.6716(3) 0.66672(17) 0.0279(6) Uani 1.000000 . .
H15 H 0.2866(3) 0.7227(3) 0.67115(17) 0.0335(8) Uiso 1.000000 R .
C16 C 0.1658(3) 0.5676(3) 0.74044(18) 0.0334(7) Uani 1.000000 . .
H16 H 0.2127(3) 0.5471(3) 0.79502(18) 0.0401(8) Uiso 1.000000 R .
C17 C 0.0536(3) 0.4931(3) 0.73528(19) 0.0328(7) Uani 1.000000 . .
H17 H 0.0236(3) 0.4216(3) 0.78608(19) 0.0393(8) Uiso 1.000000 R .
C18 C -0.0145(3) 0.5234(3) 0.65575(18) 0.0309(7) Uani 1.000000 . .
H18 H -0.0916(3) 0.4727(3) 0.65192(18) 0.0371(8) Uiso 1.000000 R .
C19 C 0.0293(3) 0.6274(3) 0.58181(18) 0.0269(6) Uani 1.000000 . .
H19 H -0.0190(3) 0.6480(3) 0.52766(18) 0.0323(8) Uiso 1.000000 R .
C20 C 0.2807(3) 0.8212(3) 0.26796(17) 0.0240(6) Uani 1.000000 . .
C21 C 0.4220(3) 0.7458(3) 0.24202(18) 0.0297(7) Uani 1.000000 . .
H21 H 0.5103(3) 0.7289(3) 0.27502(18) 0.0356(8) Uiso 1.000000 R .
C22 C 0.4342(3) 0.6952(3) 0.16789(19) 0.0346(7) Uani 1.000000 . .
H22 H 0.5312(3) 0.6441(3) 0.14959(19) 0.0415(9) Uiso 1.000000 R .
C23 C 0.3063(3) 0.7187(3) 0.12066(18) 0.0323(7) Uani 1.000000 . .
H23 H 0.3141(3) 0.6828(3) 0.07015(18) 0.0387(8) Uiso 1.000000 R .
C24 C 0.1659(3) 0.7950(3) 0.14719(17) 0.0269(6) Uani 1.000000 . .
H24 H 0.0786(3) 0.8122(3) 0.11342(17) 0.0323(8) Uiso 1.000000 R .
C25 C 0.1482(3) 0.8473(3) 0.22139(17) 0.0244(6) Uani 1.000000 . .
C26 C 0.3637(3) 1.0937(3) 0.26420(17) 0.0246(6) Uani 1.000000 . .
C27 C 0.2529(3) 1.2113(3) 0.22005(18) 0.0317(7) Uani 1.000000 . .
H27 H 0.1470(3) 1.2176(3) 0.23887(18) 0.0381(8) Uiso 1.000000 R .
C28 C 0.2969(3) 1.3199(3) 0.14833(19) 0.0380(8) Uani 1.000000 . .
H28 H 0.2213(3) 1.4009(3) 0.11809(19) 0.0456(9) Uiso 1.000000 R .
C29 C 0.4509(4) 1.3099(3) 0.12108(19) 0.0390(8) Uani 1.000000 . .
H29 H 0.4811(4) 1.3841(3) 0.07194(19) 0.0469(9) Uiso 1.000000 R .
C30 C 0.5614(4) 1.1926(3) 0.1648(2) 0.0399(8) Uani 1.000000 . .
H30 H 0.6673(4) 1.1863(3) 0.1459(2) 0.0479(9) Uiso 1.000000 R .
C31 C 0.5176(3) 1.0847(3) 0.23608(19) 0.0336(7) Uani 1.000000 . .
H31 H 0.5935(3) 1.0038(3) 0.26602(19) 0.0403(8) Uiso 1.000000 R .
C32 C -0.0088(3) 0.9291(3) 0.24731(18) 0.0277(6) Uani 1.000000 . .
O33 O -0.1247(2) 0.9086(2) 0.21806(13) 0.0409(5) Uani 1.000000 . .
O34 O -0.0135(2) 1.0095(2) 0.29745(12) 0.0319(5) Uani 1.000000 . .
C1S C 0.6926(4) 0.9077(4) 0.0420(2) 0.0551(10) Uani 1.000000 . .
O1S O 0.7752(2) 0.7885(2) 0.10668(14) 0.0463(6) Uani 1.000000 . .
H1S H 0.8205(2) 0.8249(2) 0.14875(14) 0.0556(7) Uiso 1.000000 R .
C2S C 1.0494(5) 0.7198(5) -0.0540(2) 0.0824(14) Uani 1.000000 D .
O2S O 0.9870(5) 0.6162(5) 0.0242(3) 0.0491(17) Uani 0.501(5) D 1
H2S H 0.9131(5) 0.6816(5) 0.0491(3) 0.059(2) Uiso 0.501(5) R 1
O2S' O 1.1819(5) 0.6014(5) -0.0367(3) 0.0527(17) Uani 0.499(5) D 2
H2S' H 1.1190(5) 0.5306(5) -0.0245(3) 0.063(2) Uiso 0.499(5) R 2
H1Sa H 0.666(2) 0.8709(5) -0.0046(8) 0.0827(15) Uiso 1.000000 GR .
H1Sb H 0.5977(13) 0.9538(16) 0.0698(4) 0.0827(15) Uiso 1.000000 GR .
H1Sc H 0.7566(10) 0.9811(12) 0.0160(10) 0.0827(15) Uiso 1.000000 GR .
H2Sa H 0.974(3) 0.758(5) -0.1001(16) 0.124(2) Uiso 0.501(5) GR 1
H2Sb H 1.070(7) 0.802(4) -0.0364(9) 0.124(2) Uiso 0.501(5) GR 1
H2Sc H 1.146(4) 0.6673(17) -0.077(2) 0.124(2) Uiso 0.501(5) GR 1
H2Sd H 1.014(4) 0.734(4) -0.1130(17) 0.124(2) Uiso 0.499(5) GR 2
H2Se H 0.967(2) 0.696(3) -0.009(2) 0.124(2) Uiso 0.499(5) GR 2
H2Sf H 1.0764(19) 0.8112(15) -0.052(4) 0.124(2) Uiso 0.499(5) GR 2

loop_
_atom_site_aniso_label
_atom_site_aniso_U_11
_atom_site_aniso_U_22
_atom_site_aniso_U_33
_atom_site_aniso_U_12
_atom_site_aniso_U_13
_atom_site_aniso_U_23
N1 0.0277(13) 0.0266(13) 0.0210(12) -0.0079(10) -0.0005(9) -0.0080(10)
C2 0.0181(14) 0.0233(14) 0.0236(15) -0.0010(11) -0.0055(11) -0.0067(12)
C3 0.0197(14) 0.0243(14) 0.0252(15) -0.0033(11) -0.0043(11) -0.0057(12)
C4 0.0236(15) 0.0207(14) 0.0287(16) -0.0050(11) -0.0051(12) -0.0067(12)
N5 0.0252(13) 0.0212(12) 0.0226(12) -0.0049(10) -0.0017(9) -0.0074(10)
C6 0.0206(14) 0.0220(14) 0.0268(15) -0.0026(11) -0.0037(11) -0.0069(12)
C7 0.0195(14) 0.0226(14) 0.0260(15) -0.0023(11) -0.0037(11) -0.0068(12)
C8 0.0203(14) 0.0255(15) 0.0279(15) -0.0002(12) -0.0058(11) -0.0085(12)
C9 0.0209(14) 0.0239(15) 0.0296(16) -0.0013(12) -0.0055(12) -0.0089(12)
C10 0.0226(15) 0.0298(16) 0.0305(16) -0.0009(12) -0.0051(12) -0.0125(13)
C11 0.0259(16) 0.0254(15) 0.0434(19) -0.0013(12) -0.0091(13) -0.0159(14)
C12 0.0264(16) 0.0277(16) 0.0411(18) -0.0073(12) -0.0052(13) -0.0113(14)
C13 0.0224(15) 0.0272(15) 0.0324(16) -0.0054(12) -0.0017(12) -0.0079(13)
C14 0.0202(14) 0.0239(14) 0.0246(15) -0.0020(11) -0.0011(11) -0.0062(12)
C15 0.0244(15) 0.0309(16) 0.0285(16) -0.0065(12) -0.0020(12) -0.0080(13)
C16 0.0321(17) 0.0376(17) 0.0264(16) -0.0053(14) -0.0056(13) -0.0025(13)
C17 0.0335(17) 0.0303(16) 0.0297(17) -0.0070(13) 0.0018(13) -0.0022(13)
C18 0.0277(16) 0.0280(16) 0.0370(18) -0.0088(12) -0.0004(13) -0.0073(14)
C19 0.0226(15) 0.0268(15) 0.0302(16) -0.0022(12) -0.0045(12) -0.0073(13)
C20 0.0298(16) 0.0231(14) 0.0221(15) -0.0074(12) -0.0024(12) -0.0091(12)
C21 0.0256(16) 0.0314(16) 0.0322(17) -0.0026(12) -0.0034(12) -0.0109(13)
C22 0.0298(17) 0.0394(18) 0.0363(18) -0.0029(14) 0.0040(13) -0.0185(15)
C23 0.0358(17) 0.0383(17) 0.0272(16) -0.0111(14) -0.0000(13) -0.0139(13)
C24 0.0268(16) 0.0312(16) 0.0247(15) -0.0087(13) -0.0035(12) -0.0080(13)
C25 0.0244(15) 0.0218(14) 0.0257(15) -0.0053(11) -0.0007(12) -0.0044(12)
C26 0.0281(16) 0.0249(15) 0.0224(14) -0.0092(12) -0.0006(12) -0.0065(12)
C27 0.0275(16) 0.0311(16) 0.0353(17) -0.0074(13) -0.0007(13) -0.0067(14)
C28 0.041(2) 0.0306(17) 0.0358(18) -0.0047(14) -0.0073(14) 0.0003(14)
C29 0.050(2) 0.0312(17) 0.0315(18) -0.0139(15) 0.0066(15) -0.0019(14)
C30 0.0345(18) 0.0372(18) 0.0427(19) -0.0090(15) 0.0111(14) -0.0068(15)
C31 0.0319(17) 0.0317(17) 0.0332(17) -0.0043(13) 0.0008(13) -0.0057(14)
C32 0.0276(16) 0.0291(16) 0.0257(15) -0.0074(13) -0.0012(12) -0.0052(13)
O33 0.0274(12) 0.0575(14) 0.0433(13) -0.0068(10) -0.0039(9) -0.0232(11)
O34 0.0305(11) 0.0335(11) 0.0342(12) -0.0060(9) 0.0015(9) -0.0150(10)
C1S 0.065(2) 0.051(2) 0.044(2) -0.0034(18) -0.0168(18) -0.0053(17)
O1S 0.0457(14) 0.0477(13) 0.0461(14) -0.0022(11) -0.0184(10) -0.0137(11)
C2S 0.078(3) 0.135(4) 0.046(3) -0.029(3) 0.003(2) -0.040(3)
O2S 0.055(3) 0.050(3) 0.046(3) -0.008(2) 0.000(2) -0.021(2)
O2S' 0.058(3) 0.050(3) 0.045(3) -0.018(3) -0.011(2) 0.003(2)

loop_
_atom_type_symbol
_atom_type_scat_dispersion_real
_atom_type_scat_dispersion_imag
_atom_type_scat_Cromer_Mann_a1
_atom_type_scat_Cromer_Mann_a2
_atom_type_scat_Cromer_Mann_a3
_atom_type_scat_Cromer_Mann_a4
_atom_type_scat_Cromer_Mann_b1
_atom_type_scat_Cromer_Mann_b2
_atom_type_scat_Cromer_Mann_b3
_atom_type_scat_Cromer_Mann_b4
_atom_type_scat_Cromer_Mann_c
_atom_type_scat_source
_atom_type_scat_dispersion_source
H 0.00000 0.00000 0.49300 0.32291 0.14019 0.04081 10.51090 26.12570 3.14236 57.79970 0.0030380000826 'International Tables Volume C Table 6.1.1.4 (pp. 500-502)' 'Henke, Gullikson and Davis, At. Data and Nucl. Data Tables, 1993, 54, 2'
C 0.00347 0.00161 2.31000 1.02000 1.58860 0.86500 20.84390 10.20750 0.56870 51.65120 0.215599998832 'International Tables Volume C Table 6.1.1.4 (pp. 500-502)' 'Henke, Gullikson and Davis, At. Data and Nucl. Data Tables, 1993, 54, 2'
O 0.01158 0.00611 3.04850 2.28680 1.54630 0.86700 13.27710 5.70110 0.32390 32.90890 0.250800013542 'International Tables Volume C Table 6.1.1.4 (pp. 500-502)' 'Henke, Gullikson and Davis, At. Data and Nucl. Data Tables, 1993, 54, 2'
N 0.00653 0.00323 12.21260 3.13220 2.01250 1.16630 0.00570 9.89330 28.99750 0.58260 -11.5290002823 'International Tables Volume C Table 6.1.1.4 (pp. 500-502)' 'Henke, Gullikson and Davis, At. Data and Nucl. Data Tables, 1993, 54, 2'

loop_
_geom_angle_atom_site_label_1
_geom_angle_atom_site_label_2
_geom_angle_atom_site_label_3
_geom_angle
C2 N1 H1 127.1
C9 N1 H1 123.41(14)
C9 N1 C2 108.0(2)
C3 C2 N1 129.5(2)
C7 C2 N1 109.6(2)
C7 C2 C3 120.9(2)
C4 C3 C2 114.9(2)
C14 C3 C2 124.4(2)
C14 C3 C4 120.6(2)
H4 C4 C3 118.10(15)
N5 C4 C3 123.8(2)
N5 C4 H4 118.10(14)
C6 N5 C4 121.9(2)
C20 N5 C4 117.2(2)
C20 N5 C6 121.0(2)
C7 C6 N5 117.7(2)
C26 C6 N5 121.5(2)
C26 C6 C7 120.6(2)
C6 C7 C2 120.7(2)
C8 C7 C2 106.8(2)
C8 C7 C6 132.3(2)
C9 C8 C7 105.2(2)
C13 C8 C7 135.2(2)
C13 C8 C9 119.5(2)
C8 C9 N1 110.3(2)
C10 C9 N1 127.5(2)
C10 C9 C8 122.2(2)
H10 C10 C9 121.58(16)
C11 C10 C9 116.8(3)
C11 C10 H10 121.58(16)
H11 C11 C10 119.18(16)
C12 C11 C10 121.6(3)
C12 C11 H11 119.18(16)
H12 C12 C11 119.25(16)
C13 C12 C11 121.5(3)
C13 C12 H12 119.25(17)
C12 C13 C8 118.3(3)
H13 C13 C8 120.84(15)
H13 C13 C12 120.84(17)
C15 C14 C3 120.2(2)
C19 C14 C3 121.6(2)
C19 C14 C15 118.1(2)
H15 C15 C14 119.71(15)
C16 C15 C14 120.6(3)
C16 C15 H15 119.71(16)
H16 C16 C15 119.78(16)
C17 C16 C15 120.4(3)
C17 C16 H16 119.78(17)
H17 C17 C16 120.19(17)
C18 C17 C16 119.6(3)
C18 C17 H17 120.19(17)
H18 C18 C17 119.90(17)
C19 C18 C17 120.2(3)
C19 C18 H18 119.90(16)
C18 C19 C14 121.1(3)
H19 C19 C14 119.47(16)
H19 C19 C18 119.47(16)
C21 C20 N5 117.6(2)
C25 C20 N5 120.5(2)
C25 C20 C21 121.8(2)
H21 C21 C20 120.16(15)
C22 C21 C20 119.7(3)
C22 C21 H21 120.16(16)
H22 C22 C21 119.94(16)
C23 C22 C21 120.1(3)
C23 C22 H22 119.94(17)
H23 C23 C22 120.25(17)
C24 C23 C22 119.5(3)
C24 C23 H23 120.25(16)
H24 C24 C23 118.82(16)
C25 C24 C23 122.4(3)
C25 C24 H24 118.82(15)
C24 C25 C20 116.6(2)
C32 C25 C20 123.6(2)
C32 C25 C24 119.8(2)
C27 C26 C6 118.3(2)
C31 C26 C6 121.5(2)
C31 C26 C27 119.7(3)
H27 C27 C26 120.03(16)
C28 C27 C26 119.9(3)
C28 C27 H27 120.03(17)
H28 C28 C27 120.12(17)
C29 C28 C27 119.8(3)
C29 C28 H28 120.12(17)
H29 C29 C28 119.80(17)
C30 C29 C28 120.4(3)
C30 C29 H29 119.80(17)
H30 C30 C29 120.09(17)
C31 C30 C29 119.8(3)
C31 C30 H30 120.09(17)
C30 C31 C26 120.4(3)
H31 C31 C26 119.82(16)
H31 C31 C30 119.82(17)
O33 C32 C25 117.1(2)
O34 C32 C25 117.8(2)
O34 C32 O33 125.1(3)
H1Sa C1S O1S 109.5
H1Sb C1S O1S 109.5
H1Sb C1S H1Sa 109.5
H1Sc C1S O1S 109.5
H1Sc C1S H1Sa 109.5
H1Sc C1S H1Sb 109.5
H1S O1S C1S 111.1
H2Sa C2S O2S 109.5
H2Sb C2S O2S 109.5
H2Sb C2S H2Sa 109.5
H2Sc C2S O2S 109.5
H2Sc C2S H2Sa 109.5
H2Sc C2S H2Sb 109.5
H2Sd C2S O2S' 109.5
H2Se C2S O2S' 109.5
H2Se C2S H2Sd 109.5
H2Sf C2S O2S' 109.5
H2Sf C2S H2Sd 109.5
H2Sf C2S H2Se 109.5

loop_
_geom_bond_atom_site_label_1
_geom_bond_atom_site_label_2
_geom_bond_distance
N1 H1 0.9907
N1 C2 1.357(3)
N1 C9 1.395(3)
C2 C3 1.407(3)
C2 C7 1.422(3)
C3 C4 1.378(3)
C3 C14 1.476(4)
C4 H4 0.9500
C4 N5 1.369(3)
N5 C6 1.354(3)
N5 C20 1.455(3)
C6 C7 1.380(3)
C6 C26 1.487(3)
C7 C8 1.446(3)
C8 C9 1.407(4)
C8 C13 1.396(4)
C9 C10 1.393(4)
C10 H10 0.9500
C10 C11 1.384(4)
C11 H11 0.9500
C11 C12 1.390(4)
C12 H12 0.9500
C12 C13 1.377(4)
C13 H13 0.9500
C14 C15 1.402(3)
C14 C19 1.393(4)
C15 H15 0.9500
C15 C16 1.382(4)
C16 H16 0.9500
C16 C17 1.384(4)
C17 H17 0.9500
C17 C18 1.383(4)
C18 H18 0.9500
C18 C19 1.382(4)
C19 H19 0.9500
C20 C21 1.384(4)
C20 C25 1.397(4)
C21 H21 0.9500
C21 C22 1.382(4)
C22 H22 0.9500
C22 C23 1.373(4)
C23 H23 0.9500
C23 C24 1.385(4)
C24 H24 0.9500
C24 C25 1.389(3)
C25 C32 1.515(4)
C26 C27 1.386(4)
C26 C31 1.383(4)
C27 H27 0.9500
C27 C28 1.388(4)
C28 H28 0.9500
C28 C29 1.380(4)
C29 H29 0.9500
C29 C30 1.381(4)
C30 H30 0.9500
C30 C31 1.379(4)
C31 H31 0.9500
C32 O33 1.258(3)
C32 O34 1.256(3)
C1S O1S 1.413(4)
C1S H1Sa 0.9800
C1S H1Sb 0.9800
C1S H1Sc 0.9800
O1S H1S 0.9986
C2S O2S 1.486(3)
C2S O2S' 1.428(3)
C2S H2Sa 0.9800
C2S H2Sb 0.9800
C2S H2Sc 0.9800
C2S H2Sd 0.9800
C2S H2Se 0.9800
C2S H2Sf 0.9800
O2S H2S 0.9386
O2S' H2S' 0.9475

loop_
_restr_equal_distance_atom_site_label_1
_restr_equal_distance_atom_site_label_2
_restr_equal_distance_site_symmetry_2
_restr_equal_distance_class_id
C2S O2S 1 1
C2S O2S' 1 1

loop_
_restr_equal_distance_class_class_id
_restr_equal_distance_class_target_weight_param
_restr_equal_distance_class_average
_restr_equal_distance_class_esd
_restr_equal_distance_class_diff_max
1 0.0020 1.4570 0.0289 0.0289
